data_1569094
_journal_paper_doi 10.1039/D3DT00929G
_chemical_formula_moiety 'C56 H40 N10 O2 Os2 S2, 2(F6 P), C3 H6 O'
_chemical_formula_sum 'C59 H46 F12 N10 O3 Os2 P2 S2'
_chemical_formula_weight 1677.52
_space_group_crystal_system triclinic
_space_group_IT_number 2
_space_group_name_Hall '-P 1'
_space_group_name_H-M_alt 'P -1'
_atom_sites_solution_hydrogens geom
_atom_sites_solution_primary dual
_audit_creation_date 2022-09-26
_audit_creation_method
;
Olex2 1.3-ac4
(compiled 2019.04.23 svn.r3594 for Rigaku Oxford Diffraction, GUI svn.r5739)
;
_audit_update_record
;
2022-09-28 deposited with the CCDC.	2023-05-10 downloaded from the CCDC.
;
_cell_angle_alpha 115.641(2)
_cell_angle_beta 92.209(2)
_cell_angle_gamma 110.913(2)
_cell_formula_units_Z 2
_cell_length_a 13.5131(2)
_cell_length_b 16.6520(3)
_cell_length_c 18.5981(3)
_cell_measurement_reflns_used 51281
_cell_measurement_temperature 110(1)
_cell_measurement_theta_max 31.6290
_cell_measurement_theta_min 1.7040
_cell_volume 3430.48(14)
_computing_cell_refinement 'CrysAlisPro 1.171.41.93a (Rigaku OD, 2020)'
_computing_data_collection 'CrysAlisPro 1.171.41.93a (Rigaku OD, 2020)'
_computing_data_reduction 'CrysAlisPro 1.171.41.93a (Rigaku OD, 2020)'
_computing_molecular_graphics 'Olex2 (Dolomanov et al., 2009)'
_computing_publication_material 'Olex2 (Dolomanov et al., 2009)'
_computing_structure_refinement 'ShelXL (Sheldrick, 2015)'
_computing_structure_solution 'ShelXT (Sheldrick, 2015)'
_diffrn_ambient_environment N~2~
_diffrn_ambient_temperature 110(1)
_diffrn_detector 'CCD plate'
_diffrn_measured_fraction_theta_full 0.999
_diffrn_measured_fraction_theta_max 0.999
_diffrn_measurement_details
;
List of Runs (angles in degrees, time in seconds):

  # Type    Start    End  Width  t~exp~   \w     \q     \k     \f   Frames
#--------------------------------------------------------------------------
  1  \f   -339.92  20.08   0.60    1.00  15.81  -9.84 -59.25    --   600
  2  \w    -65.46  -0.06   0.60    1.00    --  -19.34  94.56 145.16  109
  3  \w    -60.89   0.31   0.60    1.00    --  -14.77  94.56 -34.84  102
  4  \w   -100.81  15.59   0.60    1.00    --   -9.84 -59.25 -51.92  194
  5  \w   -100.81  15.59   0.60    1.00    --   -9.84 -59.25 164.08  194
  6  \w    -65.46  -0.06   0.60    1.00    --  -19.34  94.56  73.16  109
  7  \w   -100.81  15.59   0.60    1.00    --   -9.84 -59.25  20.08  194
  8  \w    -65.46  -0.06   0.60    1.00    --  -19.34  94.56   1.16  109
  9  \f   -349.73  10.27   0.60    1.00   6.61  -9.84 -31.50    --   600
;
_diffrn_measurement_device 'abstract diffractometer'
_diffrn_measurement_device_type 'Saxi-CrysAlisPro-abstract goniometer imported SAXI images'
_diffrn_measurement_method '\w and \f scans'
_diffrn_orient_matrix_type 'CrysAlisPro convention (1999,Acta A55,543-557)'
_diffrn_orient_matrix_UB_11 -0.0429140000
_diffrn_orient_matrix_UB_12 -0.0388832000
_diffrn_orient_matrix_UB_13 0.0013357000
_diffrn_orient_matrix_UB_21 0.0361258000
_diffrn_orient_matrix_UB_22 -0.0218186000
_diffrn_orient_matrix_UB_23 0.0011151000
_diffrn_orient_matrix_UB_31 0.0136334000
_diffrn_orient_matrix_UB_32 0.0266127000
_diffrn_orient_matrix_UB_33 0.0434263000
_diffrn_radiation_monochromator graphite
_diffrn_radiation_probe x-ray
_diffrn_radiation_type 'Mo K\a'
_diffrn_radiation_wavelength 0.71073
_diffrn_reflns_av_R_equivalents 0.0826
_diffrn_reflns_av_unetI/netI 0.0351
_diffrn_reflns_Laue_measured_fraction_full 0.999
_diffrn_reflns_Laue_measured_fraction_max 0.999
_diffrn_reflns_limit_h_max 16
_diffrn_reflns_limit_h_min -16
_diffrn_reflns_limit_k_max 19
_diffrn_reflns_limit_k_min -19
_diffrn_reflns_limit_l_max 22
_diffrn_reflns_limit_l_min -22
_diffrn_reflns_number 127162
_diffrn_reflns_point_group_measured_fraction_full 0.999
_diffrn_reflns_point_group_measured_fraction_max 0.999
_diffrn_reflns_theta_full 25.000
_diffrn_reflns_theta_max 25.000
_diffrn_reflns_theta_min 1.657
_diffrn_source 'fine-focus sealed X-ray tube'
_diffrn_source_type 'Enhance (Mo) X-ray Source'
_exptl_absorpt_coefficient_mu 3.889
_exptl_absorpt_correction_T_max 1.00000
_exptl_absorpt_correction_T_min 0.20532
_exptl_absorpt_correction_type multi-scan
_exptl_absorpt_process_details
;
CrysAlisPro 1.171.41.93a (Rigaku Oxford Diffraction, 2020)
Empirical absorption correction using spherical harmonics,
implemented in SCALE3 ABSPACK scaling algorithm.
;
_exptl_crystal_colour 'metallic dark brown'
_exptl_crystal_colour_lustre metallic
_exptl_crystal_colour_modifier dark
_exptl_crystal_colour_primary brown
_exptl_crystal_density_diffrn 1.624
_exptl_crystal_description block
_exptl_crystal_F_000 1632
_exptl_crystal_size_max 0.58
_exptl_crystal_size_mid 0.52
_exptl_crystal_size_min 0.48
_refine_diff_density_max 1.900
_refine_diff_density_min -1.803
_refine_diff_density_rms 0.172
_refine_ls_extinction_method none
_refine_ls_goodness_of_fit_ref 1.056
_refine_ls_hydrogen_treatment constr
_refine_ls_matrix_type full
_refine_ls_number_parameters 813
_refine_ls_number_reflns 12074
_refine_ls_number_restraints 0
_refine_ls_restrained_S_all 1.056
_refine_ls_R_factor_all 0.0489
_refine_ls_R_factor_gt 0.0447
_refine_ls_shift/su_max 0.001
_refine_ls_shift/su_mean 0.000
_refine_ls_structure_factor_coef Fsqd
_refine_ls_weighting_details 'w=1/[\s^2^(Fo^2^)+(0.0267P)^2^+49.0071P] where P=(Fo^2^+2Fc^2^)/3'
_refine_ls_weighting_scheme calc
_refine_ls_wR_factor_gt 0.1030
_refine_ls_wR_factor_ref 0.1053
_reflns_Friedel_coverage 0.000
_reflns_number_gt 10967
_reflns_number_total 12074
_reflns_threshold_expression 'I > 2\s(I)'
_cod_data_source_file d3dt00929g2.cif
_cod_data_source_block '[3](PF6)2'
_cod_original_cell_volume 3430.47(12)
_cod_database_code 1569094
_shelx_shelxl_version_number 2018/3
_shelx_space_group_comment
;
The symmetry employed for this shelxl refinement is uniquely defined
by the following loop, which should always be used as a source of
symmetry information in preference to the above space-group names.
They are only intended as comments.
;
_shelx_estimated_absorpt_t_max 0.257
_shelx_estimated_absorpt_t_min 0.211
_reflns_odcompleteness_completeness 79.99
_reflns_odcompleteness_iscentric 1
_reflns_odcompleteness_theta 36.84
_olex2_refinement_description
;
1. Fixed Uiso
 At 1.2 times of:
  All C(H) groups
 At 1.5 times of:
  All C(H,H,H) groups
2.a Aromatic/amide H refined with riding coordinates:
 C40(H40), C15(H15), C7(H7), C6(H6), C13(H13), C55(H55), C8(H8), C43(H43),
 C56(H56), C50(H50), C28(H28), C37(H37), C27(H27), C36(H36), C16(H16), C9(H9),
 C49(H49), C45(H45), C44(H44), C23(H23), C47(H47), C46(H46), C34(H34), C19(H19),
  C24(H24), C35(H35), C25(H25), C20(H20), C14(H14), C38(H38), C17(H17),
 C53(H53), C39(H39), C30(H30), C33(H33), C54(H54), C48(H48), C26(H26), C29(H29),
  C18(H18)
2.b Idealised Me refined as rotating group:
 C57(H57A,H57B,H57C), C59(H59A,H59B,H59C)
;
_smtbx_masks_void_probe_radius 1.2
_smtbx_masks_void_truncation_radius 1.2
_olex2_submission_special_instructions 'No special instructions were received'
_oxdiff_exptl_absorpt_empirical_details
;
Empirical correction (ABSPACK) includes:
- Absorption correction using spherical harmonics
- Frame scaling
- Detector area scaling
;
_oxdiff_exptl_absorpt_empirical_full_max 2.433
_oxdiff_exptl_absorpt_empirical_full_min 0.480

loop_
_space_group_symop_operation_xyz
'x, y, z'
'-x, -y, -z'

loop_
_atom_site_label
_atom_site_type_symbol
_atom_site_fract_x
_atom_site_fract_y
_atom_site_fract_z
_atom_site_U_iso_or_equiv
_atom_site_adp_type
_atom_site_occupancy
_atom_site_site_symmetry_order
_atom_site_calc_flag
_atom_site_refinement_flags_posn
_atom_site_refinement_flags_adp
_atom_site_refinement_flags_occupancy
_atom_site_disorder_assembly
_atom_site_disorder_group
Os2 Os 0.63514(2) 0.79774(2) 0.40590(2) 0.01431(8) Uani 1 1 d . . . . .
Os1 Os 0.61932(2) 0.32850(2) 0.08645(2) 0.01401(8) Uani 1 1 d . . . . .
S2 S 0.52108(14) 0.46142(12) 0.27253(11) 0.0192(4) Uani 1 1 d . . . . .
S1 S 0.74620(14) 0.66654(12) 0.22662(11) 0.0200(4) Uani 1 1 d . . . . .
P2 P 0.80414(16) 1.13125(14) 0.32290(12) 0.0246(4) Uani 1 1 d . . . . .
P1 P 0.82420(16) 1.07595(15) 0.80419(13) 0.0264(4) Uani 1 1 d . . . . .
F12 F 0.8397(4) 1.1247(4) 0.4022(3) 0.0351(11) Uani 1 1 d . . . . .
F11 F 0.7690(4) 1.1376(3) 0.2430(3) 0.0403(12) Uani 1 1 d . . . . .
N7 N 0.5521(4) 0.8071(4) 0.3165(3) 0.0170(12) Uani 1 1 d . . . . .
O2 O 0.4868(4) 0.7478(3) 0.4351(3) 0.0203(10) Uani 1 1 d . . . . .
F10 F 0.7473(5) 1.1999(4) 0.3728(3) 0.0494(14) Uani 1 1 d . . . . .
N10 N 0.7881(5) 0.8518(4) 0.3904(3) 0.0179(12) Uani 1 1 d . . . . .
N2 N 0.6081(4) 0.6513(4) 0.3356(3) 0.0168(12) Uani 1 1 d . . . . .
F3 F 0.9538(4) 1.1266(4) 0.8299(4) 0.0464(13) Uani 1 1 d . . . . .
N1 N 0.6610(4) 0.4766(4) 0.1636(3) 0.0151(11) Uani 1 1 d . . . . .
F6 F 0.8209(4) 1.0011(4) 0.8360(4) 0.0605(17) Uani 1 1 d . . . . .
O1 O 0.6984(4) 0.3663(3) 0.0065(3) 0.0206(10) Uani 1 1 d . . . . .
N4 N 0.5724(5) 0.1852(4) 0.0021(3) 0.0190(12) Uani 1 1 d . . . . .
F9 F 0.9138(4) 1.2248(4) 0.3477(3) 0.0407(12) Uani 1 1 d . . . . .
F5 F 0.8269(5) 1.1493(4) 0.7704(4) 0.0573(16) Uani 1 1 d . . . . .
N3 N 0.4785(5) 0.3006(4) 0.0158(3) 0.0168(12) Uani 1 1 d . . . . .
N6 N 0.7542(4) 0.3444(4) 0.1546(3) 0.0152(11) Uani 1 1 d . . . . .
N5 N 0.5528(4) 0.2807(4) 0.1637(3) 0.0160(12) Uani 1 1 d . . . . .
F4 F 0.8179(5) 1.1512(5) 0.8909(4) 0.0672(19) Uani 1 1 d . . . . .
F7 F 0.6958(5) 1.0356(4) 0.2952(4) 0.067(2) Uani 1 1 d . . . . .
O3 O 0.2202(6) 0.0666(6) 0.0086(5) 0.0574(19) Uani 1 1 d . . . . .
F8 F 0.8639(6) 1.0635(4) 0.2732(4) 0.0666(19) Uani 1 1 d . . . . .
N9 N 0.7247(5) 0.7976(4) 0.4979(3) 0.0167(12) Uani 1 1 d . . . . .
C40 C 0.4738(6) 0.9007(6) 0.2869(5) 0.0238(16) Uani 1 1 d . . . . .
H40 H 0.463475 0.959330 0.305115 0.029 Uiso 1 1 calc R . . . .
F2 F 0.8283(5) 1.0010(4) 0.7152(4) 0.0621(18) Uani 1 1 d . . . . .
C5 C 0.7720(5) 0.4511(5) 0.0207(4) 0.0175(14) Uani 1 1 d . . . . .
C15 C 0.3561(6) 0.5079(6) 0.4749(5) 0.0264(17) Uani 1 1 d . . . . .
H15 H 0.328110 0.455235 0.486975 0.032 Uiso 1 1 calc R . . . .
F1 F 0.6952(4) 1.0241(4) 0.7770(4) 0.0538(15) Uani 1 1 d . . . . .
C3 C 0.7335(5) 0.5491(5) 0.1537(4) 0.0170(14) Uani 1 1 d . . . . .
C7 C 0.9126(6) 0.5375(6) -0.0300(5) 0.0302(18) Uani 1 1 d . . . . .
H7 H 0.949825 0.536697 -0.072482 0.036 Uiso 1 1 calc R . . . .
C6 C 0.8340(6) 0.4530(5) -0.0391(4) 0.0215(15) Uani 1 1 d . . . . .
H6 H 0.819945 0.393332 -0.086987 0.026 Uiso 1 1 calc R . . . .
C13 C 0.3695(6) 0.6647(5) 0.4940(4) 0.0214(15) Uani 1 1 d . . . . .
H13 H 0.347649 0.717029 0.518212 0.026 Uiso 1 1 calc R . . . .
C51 C 0.8320(6) 0.8161(5) 0.4947(4) 0.0191(15) Uani 1 1 d . . . . .
C55 C 0.9222(6) 0.9244(5) 0.3307(5) 0.0265(17) Uani 1 1 d . . . . .
H55 H 0.941019 0.953758 0.296461 0.032 Uiso 1 1 calc R . . . .
N8 N 0.6446(4) 0.9364(4) 0.4673(3) 0.0163(12) Uani 1 1 d . . . . .
C8 C 0.9392(6) 0.6266(6) 0.0426(5) 0.0279(17) Uani 1 1 d . . . . .
H8 H 0.996576 0.685054 0.050247 0.033 Uiso 1 1 calc R . . . .
C43 C 0.5984(6) 1.0602(5) 0.4619(4) 0.0205(15) Uani 1 1 d . . . . .
H43 H 0.561855 1.079431 0.432003 0.025 Uiso 1 1 calc R . . . .
C21 C 0.4227(6) 0.2062(5) -0.0454(4) 0.0237(16) Uani 1 1 d . . . . .
C12 C 0.4455(6) 0.6695(5) 0.4439(4) 0.0197(15) Uani 1 1 d . . . . .
C56 C 0.8189(6) 0.8954(5) 0.3422(5) 0.0223(15) Uani 1 1 d . . . . .
H56 H 0.766509 0.905753 0.315909 0.027 Uiso 1 1 calc R . . . .
C50 C 0.8988(6) 0.8115(5) 0.5495(5) 0.0262(17) Uani 1 1 d . . . . .
H50 H 0.971713 0.822024 0.545137 0.031 Uiso 1 1 calc R . . . .
C28 C 0.4048(6) 0.1954(5) 0.2079(5) 0.0246(16) Uani 1 1 d . . . . .
H28 H 0.328720 0.161748 0.200795 0.029 Uiso 1 1 calc R . . . .
C37 C 0.5038(6) 0.7342(5) 0.2382(4) 0.0208(15) Uani 1 1 d . . . . .
H37 H 0.514196 0.675596 0.220391 0.025 Uiso 1 1 calc R . . . .
C4 C 0.7964(6) 0.5413(5) 0.0924(4) 0.0174(14) Uani 1 1 d . . . . .
C27 C 0.4431(6) 0.2303(5) 0.1546(4) 0.0197(15) Uani 1 1 d . . . . .
H27 H 0.392728 0.219282 0.110681 0.024 Uiso 1 1 calc R . . . .
C36 C 0.8551(6) 0.3682(6) 0.1404(5) 0.0265(17) Uani 1 1 d . . . . .
H36 H 0.866509 0.377216 0.093823 0.032 Uiso 1 1 calc R . . . .
C16 C 0.4270(6) 0.5088(5) 0.4235(4) 0.0224(15) Uani 1 1 d . . . . .
H16 H 0.446204 0.454855 0.398819 0.027 Uiso 1 1 calc R . . . .
C9 C 0.8822(6) 0.6281(5) 0.1014(5) 0.0224(15) Uani 1 1 d . . . . .
H9 H 0.899798 0.688314 0.149623 0.027 Uiso 1 1 calc R . . . .
C41 C 0.5394(6) 0.8925(5) 0.3407(4) 0.0209(15) Uani 1 1 d . . . . .
C49 C 0.8611(6) 0.7920(6) 0.6101(5) 0.0297(18) Uani 1 1 d . . . . .
H49 H 0.907209 0.789857 0.648502 0.036 Uiso 1 1 calc R . . . .
C45 C 0.7041(6) 1.0947(5) 0.5855(5) 0.0248(16) Uani 1 1 d . . . . .
H45 H 0.740955 1.137603 0.641363 0.030 Uiso 1 1 calc R . . . .
C44 C 0.6557(6) 1.1255(5) 0.5416(5) 0.0259(17) Uani 1 1 d . . . . .
H44 H 0.661798 1.190880 0.566262 0.031 Uiso 1 1 calc R . . . .
C23 C 0.4313(7) 0.0417(6) -0.1074(5) 0.0302(18) Uani 1 1 d . . . . .
H23 H 0.361642 0.010963 -0.143094 0.036 Uiso 1 1 calc R . . . .
C42 C 0.5941(5) 0.9663(5) 0.4251(4) 0.0183(14) Uani 1 1 d . . . . .
C2 C 0.6521(5) 0.6134(5) 0.2703(4) 0.0183(14) Uani 1 1 d . . . . .
C47 C 0.6895(6) 0.7792(5) 0.5577(4) 0.0196(15) Uani 1 1 d . . . . .
H47 H 0.616376 0.768099 0.561475 0.024 Uiso 1 1 calc R . . . .
C46 C 0.6981(5) 1.0006(5) 0.5467(4) 0.0182(14) Uani 1 1 d . . . . .
H46 H 0.732629 0.980078 0.576561 0.022 Uiso 1 1 calc R . . . .
C34 C 0.9284(6) 0.3683(6) 0.2595(5) 0.0291(18) Uani 1 1 d . . . . .
H34 H 0.988244 0.377752 0.295518 0.035 Uiso 1 1 calc R . . . .
C32 C 0.7395(6) 0.3289(5) 0.2209(4) 0.0186(14) Uani 1 1 d . . . . .
C1 C 0.6171(5) 0.5145(5) 0.2296(4) 0.0190(14) Uani 1 1 d . . . . .
C19 C 0.2875(7) 0.2472(7) -0.0880(5) 0.036(2) Uani 1 1 d . . . . .
H19 H 0.221616 0.228492 -0.123381 0.043 Uiso 1 1 calc R . . . .
C10 C 0.5387(5) 0.5794(5) 0.3452(4) 0.0175(14) Uani 1 1 d . . . . .
C52 C 0.8667(6) 0.8458(5) 0.4333(4) 0.0207(15) Uani 1 1 d . . . . .
C24 C 0.4910(7) -0.0116(6) -0.1113(5) 0.037(2) Uani 1 1 d . . . . .
H24 H 0.462751 -0.079324 -0.149903 0.044 Uiso 1 1 calc R . . . .
C35 C 0.9425(6) 0.3801(6) 0.1912(5) 0.0272(17) Uani 1 1 d . . . . .
H35 H 1.012308 0.396468 0.179034 0.033 Uiso 1 1 calc R . . . .
C25 C 0.5918(7) 0.0336(6) -0.0591(5) 0.0332(19) Uani 1 1 d . . . . .
H25 H 0.633743 -0.002403 -0.061896 0.040 Uiso 1 1 calc R . . . .
C20 C 0.3262(6) 0.1782(6) -0.0968(5) 0.0298(18) Uani 1 1 d . . . . .
H20 H 0.287033 0.111891 -0.137710 0.036 Uiso 1 1 calc R . . . .
C11 C 0.4716(6) 0.5871(5) 0.4065(4) 0.0190(14) Uani 1 1 d . . . . .
C14 C 0.3267(6) 0.5866(6) 0.5086(5) 0.0262(17) Uani 1 1 d . . . . .
H14 H 0.275835 0.585978 0.542431 0.031 Uiso 1 1 calc R . . . .
C38 C 0.4405(6) 0.7419(6) 0.1837(5) 0.0261(16) Uani 1 1 d . . . . .
H38 H 0.408212 0.689656 0.129408 0.031 Uiso 1 1 calc R . . . .
C17 C 0.4400(6) 0.3675(6) 0.0215(5) 0.0274(17) Uani 1 1 d . . . . .
H17 H 0.480842 0.434032 0.061377 0.033 Uiso 1 1 calc R . . . .
C53 C 0.9726(6) 0.8713(6) 0.4214(5) 0.0309(18) Uani 1 1 d . . . . .
H53 H 1.024666 0.861769 0.448774 0.037 Uiso 1 1 calc R . . . .
C39 C 0.4243(6) 0.8272(6) 0.2093(5) 0.0250(16) Uani 1 1 d . . . . .
H39 H 0.379837 0.833850 0.173299 0.030 Uiso 1 1 calc R . . . .
C31 C 0.6243(6) 0.2904(5) 0.2250(4) 0.0179(14) Uani 1 1 d . . . . .
C22 C 0.4739(6) 0.1408(5) -0.0509(4) 0.0201(15) Uani 1 1 d . . . . .
C30 C 0.5870(6) 0.2575(5) 0.2797(4) 0.0236(16) Uani 1 1 d . . . . .
H30 H 0.637446 0.268034 0.323311 0.028 Uiso 1 1 calc R . . . .
C33 C 0.8242(6) 0.3420(5) 0.2747(4) 0.0225(15) Uani 1 1 d . . . . .
H33 H 0.811908 0.333355 0.321344 0.027 Uiso 1 1 calc R . . . .
C54 C 1.0005(6) 0.9103(6) 0.3700(5) 0.0329(19) Uani 1 1 d . . . . .
H54 H 1.072025 0.927651 0.360861 0.039 Uiso 1 1 calc R . . . .
C48 C 0.7542(6) 0.7756(6) 0.6140(5) 0.0260(16) Uani 1 1 d . . . . .
H48 H 0.725667 0.761877 0.655255 0.031 Uiso 1 1 calc R . . . .
C58 C 0.1422(8) -0.0016(8) -0.0442(6) 0.043(2) Uani 1 1 d . . . . .
C26 C 0.6316(6) 0.1325(5) -0.0022(5) 0.0255(16) Uani 1 1 d . . . . .
H26 H 0.700890 0.163702 0.034153 0.031 Uiso 1 1 calc R . . . .
C29 C 0.4764(6) 0.2093(5) 0.2711(5) 0.0248(16) Uani 1 1 d . . . . .
H29 H 0.450471 0.186258 0.308359 0.030 Uiso 1 1 calc R . . . .
C18 C 0.3438(7) 0.3433(7) -0.0283(5) 0.0340(19) Uani 1 1 d . . . . .
H18 H 0.317424 0.391299 -0.021425 0.041 Uiso 1 1 calc R . . . .
C57 C 0.0623(8) 0.0154(8) -0.0894(7) 0.053(3) Uani 1 1 d . . . . .
H57A H 0.083930 0.085856 -0.067210 0.079 Uiso 1 1 calc GR . . . .
H57B H -0.010858 -0.014766 -0.082243 0.079 Uiso 1 1 calc GR . . . .
H57C H 0.062313 -0.014065 -0.147794 0.079 Uiso 1 1 calc GR . . . .
C59 C 0.1203(9) -0.1035(8) -0.0663(7) 0.056(3) Uani 1 1 d . . . . .
H59A H 0.141755 -0.133556 -0.117735 0.085 Uiso 1 1 calc GR . . . .
H59B H 0.042481 -0.140335 -0.073079 0.085 Uiso 1 1 calc GR . . . .
H59C H 0.162175 -0.104601 -0.022724 0.085 Uiso 1 1 calc GR . . . .

loop_
_atom_site_aniso_label
_atom_site_aniso_U_11
_atom_site_aniso_U_22
_atom_site_aniso_U_33
_atom_site_aniso_U_23
_atom_site_aniso_U_13
_atom_site_aniso_U_12
Os2 0.01315(14) 0.01216(14) 0.01750(14) 0.00595(11) 0.00225(10) 0.00670(11)
Os1 0.01257(14) 0.01209(14) 0.01626(14) 0.00596(11) 0.00283(10) 0.00503(11)
S2 0.0202(9) 0.0138(8) 0.0237(9) 0.0080(7) 0.0085(7) 0.0079(7)
S1 0.0214(9) 0.0140(8) 0.0258(9) 0.0094(7) 0.0092(7) 0.0084(7)
P2 0.0244(10) 0.0204(10) 0.0241(10) 0.0098(8) 0.0022(8) 0.0057(8)
P1 0.0225(10) 0.0266(10) 0.0302(11) 0.0166(9) 0.0057(8) 0.0063(8)
F12 0.032(3) 0.043(3) 0.034(3) 0.022(2) 0.003(2) 0.016(2)
F11 0.046(3) 0.029(3) 0.029(3) 0.016(2) -0.007(2) -0.002(2)
N7 0.014(3) 0.018(3) 0.016(3) 0.004(2) 0.003(2) 0.009(2)
O2 0.016(2) 0.017(3) 0.025(3) 0.007(2) 0.003(2) 0.010(2)
F10 0.054(3) 0.080(4) 0.053(3) 0.042(3) 0.029(3) 0.054(3)
N10 0.021(3) 0.011(3) 0.016(3) 0.001(2) -0.001(2) 0.009(2)
N2 0.016(3) 0.015(3) 0.021(3) 0.009(2) 0.005(2) 0.008(2)
F3 0.024(3) 0.043(3) 0.070(4) 0.030(3) 0.010(2) 0.007(2)
N1 0.016(3) 0.014(3) 0.018(3) 0.010(2) 0.003(2) 0.006(2)
F6 0.036(3) 0.062(4) 0.098(5) 0.064(4) 0.000(3) 0.005(3)
O1 0.020(3) 0.019(3) 0.018(2) 0.007(2) 0.006(2) 0.007(2)
N4 0.020(3) 0.019(3) 0.018(3) 0.010(3) 0.009(2) 0.007(3)
F9 0.021(2) 0.041(3) 0.053(3) 0.026(3) -0.001(2) 0.001(2)
F5 0.056(4) 0.055(4) 0.076(4) 0.048(3) 0.010(3) 0.018(3)
N3 0.016(3) 0.021(3) 0.016(3) 0.009(2) 0.005(2) 0.008(2)
N6 0.012(3) 0.010(3) 0.020(3) 0.005(2) 0.002(2) 0.003(2)
N5 0.012(3) 0.011(3) 0.016(3) -0.001(2) -0.003(2) 0.007(2)
F4 0.064(4) 0.057(4) 0.047(3) 0.009(3) 0.030(3) 0.007(3)
F7 0.058(4) 0.058(4) 0.054(4) 0.043(3) -0.020(3) -0.024(3)
O3 0.035(4) 0.066(5) 0.068(5) 0.041(4) 0.005(4) 0.007(4)
F8 0.115(6) 0.053(4) 0.064(4) 0.032(3) 0.053(4) 0.059(4)
N9 0.018(3) 0.012(3) 0.018(3) 0.004(2) 0.002(2) 0.008(2)
C40 0.015(3) 0.037(4) 0.033(4) 0.025(4) 0.008(3) 0.014(3)
F2 0.066(4) 0.036(3) 0.051(3) 0.005(3) 0.029(3) 0.005(3)
C5 0.017(3) 0.016(3) 0.020(3) 0.007(3) -0.001(3) 0.009(3)
C15 0.031(4) 0.024(4) 0.024(4) 0.013(3) 0.012(3) 0.009(3)
F1 0.023(3) 0.045(3) 0.083(4) 0.033(3) -0.007(3) 0.002(2)
C3 0.015(3) 0.012(3) 0.024(4) 0.008(3) 0.000(3) 0.007(3)
C7 0.015(4) 0.032(4) 0.045(5) 0.019(4) 0.003(3) 0.011(3)
C6 0.018(4) 0.017(4) 0.021(4) 0.008(3) 0.000(3) 0.000(3)
C13 0.022(4) 0.023(4) 0.020(4) 0.008(3) 0.007(3) 0.013(3)
C51 0.016(3) 0.016(3) 0.023(4) 0.006(3) 0.003(3) 0.008(3)
C55 0.027(4) 0.019(4) 0.031(4) 0.011(3) 0.007(3) 0.008(3)
N8 0.013(3) 0.011(3) 0.022(3) 0.007(2) 0.004(2) 0.004(2)
C8 0.018(4) 0.029(4) 0.039(5) 0.020(4) 0.008(3) 0.007(3)
C43 0.020(4) 0.023(4) 0.027(4) 0.016(3) 0.009(3) 0.013(3)
C21 0.028(4) 0.024(4) 0.015(3) 0.010(3) 0.005(3) 0.005(3)
C12 0.025(4) 0.020(4) 0.018(3) 0.009(3) 0.004(3) 0.013(3)
C56 0.025(4) 0.018(4) 0.029(4) 0.014(3) 0.006(3) 0.012(3)
C50 0.013(3) 0.025(4) 0.037(4) 0.014(3) -0.002(3) 0.006(3)
C28 0.028(4) 0.012(3) 0.035(4) 0.013(3) 0.016(3) 0.007(3)
C37 0.018(4) 0.024(4) 0.016(3) 0.005(3) 0.003(3) 0.010(3)
C4 0.018(3) 0.017(3) 0.020(3) 0.009(3) 0.001(3) 0.010(3)
C27 0.020(4) 0.016(3) 0.021(4) 0.006(3) 0.007(3) 0.008(3)
C36 0.013(4) 0.026(4) 0.043(5) 0.018(4) 0.007(3) 0.007(3)
C16 0.026(4) 0.019(4) 0.023(4) 0.008(3) 0.006(3) 0.010(3)
C9 0.016(4) 0.020(4) 0.032(4) 0.015(3) 0.004(3) 0.006(3)
C41 0.014(3) 0.019(4) 0.028(4) 0.013(3) 0.003(3) 0.003(3)
C49 0.029(4) 0.034(4) 0.035(4) 0.023(4) 0.000(3) 0.017(4)
C45 0.026(4) 0.019(4) 0.027(4) 0.007(3) 0.005(3) 0.012(3)
C44 0.029(4) 0.015(4) 0.038(4) 0.012(3) 0.012(3) 0.013(3)
C23 0.029(4) 0.019(4) 0.027(4) 0.006(3) 0.002(3) 0.000(3)
C42 0.013(3) 0.020(4) 0.026(4) 0.015(3) 0.007(3) 0.007(3)
C2 0.017(3) 0.008(3) 0.026(4) 0.005(3) -0.001(3) 0.005(3)
C47 0.017(3) 0.020(4) 0.020(4) 0.008(3) 0.006(3) 0.007(3)
C46 0.016(3) 0.018(3) 0.016(3) 0.005(3) 0.000(3) 0.006(3)
C34 0.024(4) 0.024(4) 0.037(4) 0.012(4) -0.003(3) 0.012(3)
C32 0.018(4) 0.013(3) 0.023(4) 0.006(3) 0.003(3) 0.009(3)
C1 0.015(3) 0.022(4) 0.021(4) 0.011(3) 0.005(3) 0.008(3)
C19 0.024(4) 0.043(5) 0.037(5) 0.025(4) -0.002(4) 0.003(4)
C10 0.018(3) 0.019(4) 0.022(4) 0.010(3) 0.005(3) 0.013(3)
C52 0.020(4) 0.013(3) 0.023(4) 0.005(3) -0.002(3) 0.006(3)
C24 0.042(5) 0.013(4) 0.036(5) 0.002(3) 0.014(4) 0.002(4)
C35 0.018(4) 0.030(4) 0.036(4) 0.018(4) 0.004(3) 0.009(3)
C25 0.039(5) 0.019(4) 0.042(5) 0.010(4) 0.021(4) 0.017(4)
C20 0.024(4) 0.035(5) 0.030(4) 0.021(4) 0.002(3) 0.006(4)
C11 0.021(4) 0.017(3) 0.020(3) 0.008(3) 0.007(3) 0.010(3)
C14 0.025(4) 0.031(4) 0.023(4) 0.012(3) 0.009(3) 0.013(3)
C38 0.023(4) 0.028(4) 0.021(4) 0.011(3) 0.002(3) 0.006(3)
C17 0.031(4) 0.027(4) 0.023(4) 0.010(3) -0.002(3) 0.015(4)
C53 0.018(4) 0.036(5) 0.037(5) 0.014(4) 0.001(3) 0.014(3)
C39 0.024(4) 0.035(4) 0.030(4) 0.024(4) 0.010(3) 0.015(3)
C31 0.023(4) 0.009(3) 0.018(3) 0.003(3) 0.002(3) 0.008(3)
C22 0.022(4) 0.015(3) 0.018(3) 0.007(3) 0.007(3) 0.003(3)
C30 0.031(4) 0.022(4) 0.022(4) 0.011(3) 0.007(3) 0.016(3)
C33 0.025(4) 0.016(4) 0.025(4) 0.009(3) 0.003(3) 0.007(3)
C54 0.010(4) 0.031(4) 0.053(5) 0.023(4) 0.010(3) 0.000(3)
C48 0.032(4) 0.027(4) 0.022(4) 0.013(3) 0.003(3) 0.014(3)
C58 0.035(5) 0.064(7) 0.043(5) 0.032(5) 0.015(4) 0.025(5)
C26 0.022(4) 0.017(4) 0.029(4) 0.004(3) 0.008(3) 0.008(3)
C29 0.034(4) 0.022(4) 0.028(4) 0.015(3) 0.014(3) 0.016(3)
C18 0.029(4) 0.044(5) 0.038(5) 0.024(4) 0.006(4) 0.018(4)
C57 0.047(6) 0.066(7) 0.056(6) 0.036(6) 0.014(5) 0.027(5)
C59 0.053(6) 0.068(7) 0.071(7) 0.041(6) 0.025(6) 0.037(6)

loop_
_atom_type_symbol
_atom_type_description
_atom_type_scat_dispersion_real
_atom_type_scat_dispersion_imag
_atom_type_scat_source
C C 0.0033 0.0016 'International Tables Vol C Tables 4.2.6.8 and 6.1.1.4'
H H 0.0000 0.0000 'International Tables Vol C Tables 4.2.6.8 and 6.1.1.4'
F F 0.0171 0.0103 'International Tables Vol C Tables 4.2.6.8 and 6.1.1.4'
N N 0.0061 0.0033 'International Tables Vol C Tables 4.2.6.8 and 6.1.1.4'
O O 0.0106 0.0060 'International Tables Vol C Tables 4.2.6.8 and 6.1.1.4'
Os Os -1.2165 7.6030 'International Tables Vol C Tables 4.2.6.8 and 6.1.1.4'
P P 0.1023 0.0942 'International Tables Vol C Tables 4.2.6.8 and 6.1.1.4'
S S 0.1246 0.1234 'International Tables Vol C Tables 4.2.6.8 and 6.1.1.4'

loop_
_geom_angle_atom_site_label_1
_geom_angle_atom_site_label_2
_geom_angle_atom_site_label_3
_geom_angle
_geom_angle_site_symmetry_1
_geom_angle_site_symmetry_3
_geom_angle_publ_flag
N7 Os2 O2 86.6(2) . . ?
N7 Os2 N2 96.7(2) . . ?
O2 Os2 N2 87.3(2) . . ?
N10 Os2 N7 99.2(2) . . ?
N10 Os2 O2 173.6(2) . . ?
N10 Os2 N2 94.8(2) . . ?
N10 Os2 N9 78.6(2) . . ?
N10 Os2 N8 89.7(2) . . ?
N9 Os2 N7 176.4(2) . . ?
N9 Os2 O2 95.5(2) . . ?
N9 Os2 N2 86.4(2) . . ?
N8 Os2 N7 78.0(2) . . ?
N8 Os2 O2 88.8(2) . . ?
N8 Os2 N2 173.5(2) . . ?
N8 Os2 N9 99.1(2) . . ?
O1 Os1 N1 88.4(2) . . ?
O1 Os1 N3 86.8(2) . . ?
N4 Os1 N1 174.4(2) . . ?
N4 Os1 O1 88.3(2) . . ?
N4 Os1 N3 78.5(2) . . ?
N4 Os1 N6 97.4(2) . . ?
N3 Os1 N1 96.9(2) . . ?
N6 Os1 N1 87.4(2) . . ?
N6 Os1 O1 95.5(2) . . ?
N6 Os1 N3 175.2(2) . . ?
N5 Os1 N1 96.5(2) . . ?
N5 Os1 O1 172.4(2) . . ?
N5 Os1 N4 87.3(2) . . ?
N5 Os1 N3 98.3(2) . . ?
N5 Os1 N6 79.0(2) . . ?
C1 S2 C10 88.5(3) . . ?
C2 S1 C3 89.7(3) . . ?
F12 P2 F11 179.6(3) . . ?
F12 P2 F8 89.5(3) . . ?
F11 P2 F8 90.1(3) . . ?
F10 P2 F12 90.2(3) . . ?
F10 P2 F11 90.1(3) . . ?
F10 P2 F8 178.9(4) . . ?
F9 P2 F12 91.2(3) . . ?
F9 P2 F11 88.7(3) . . ?
F9 P2 F10 90.0(3) . . ?
F9 P2 F8 88.9(3) . . ?
F7 P2 F12 89.8(3) . . ?
F7 P2 F11 90.4(3) . . ?
F7 P2 F10 91.8(4) . . ?
F7 P2 F9 177.9(4) . . ?
F7 P2 F8 89.2(4) . . ?
F3 P1 F2 90.3(3) . . ?
F6 P1 F3 91.2(3) . . ?
F6 P1 F5 178.8(4) . . ?
F6 P1 F4 91.5(4) . . ?
F6 P1 F2 90.0(4) . . ?
F6 P1 F1 88.8(3) . . ?
F5 P1 F3 89.2(3) . . ?
F5 P1 F2 88.9(4) . . ?
F4 P1 F3 90.7(3) . . ?
F4 P1 F5 89.6(4) . . ?
F4 P1 F2 178.2(4) . . ?
F4 P1 F1 90.3(4) . . ?
F1 P1 F3 179.0(4) . . ?
F1 P1 F5 90.9(3) . . ?
F1 P1 F2 88.7(3) . . ?
C37 N7 Os2 125.6(5) . . ?
C37 N7 C41 118.1(6) . . ?
C41 N7 Os2 116.2(4) . . ?
C12 O2 Os2 125.8(4) . . ?
C56 N10 Os2 125.7(5) . . ?
C52 N10 Os2 116.5(5) . . ?
C52 N10 C56 117.8(6) . . ?
C2 N2 Os2 126.8(5) . . ?
C10 N2 Os2 123.5(5) . . ?
C10 N2 C2 109.6(6) . . ?
C3 N1 Os1 123.7(5) . . ?
C3 N1 C1 110.5(6) . . ?
C1 N1 Os1 125.7(4) . . ?
C5 O1 Os1 128.8(4) . . ?
C22 N4 Os1 116.3(5) . . ?
C22 N4 C26 119.6(6) . . ?
C26 N4 Os1 124.1(5) . . ?
C21 N3 Os1 115.9(5) . . ?
C17 N3 Os1 126.1(5) . . ?
C17 N3 C21 117.9(6) . . ?
C36 N6 Os1 126.3(5) . . ?
C36 N6 C32 117.5(6) . . ?
C32 N6 Os1 116.2(4) . . ?
C27 N5 Os1 125.2(5) . . ?
C27 N5 C31 117.8(6) . . ?
C31 N5 Os1 116.5(5) . . ?
C51 N9 Os2 115.0(5) . . ?
C47 N9 Os2 127.3(5) . . ?
C47 N9 C51 117.6(6) . . ?
C39 C40 C41 121.8(7) . . ?
O1 C5 C6 117.5(6) . . ?
O1 C5 C4 124.9(6) . . ?
C4 C5 C6 117.6(6) . . ?
C16 C15 C14 118.1(7) . . ?
N1 C3 S1 112.7(5) . . ?
N1 C3 C4 128.3(6) . . ?
C4 C3 S1 119.0(5) . . ?
C6 C7 C8 120.1(8) . . ?
C7 C6 C5 122.1(7) . . ?
C14 C13 C12 121.7(7) . . ?
N9 C51 C52 114.0(6) . . ?
C50 C51 N9 120.8(7) . . ?
C50 C51 C52 125.1(7) . . ?
C56 C55 C54 119.3(7) . . ?
C42 N8 Os2 117.3(5) . . ?
C46 N8 Os2 124.3(5) . . ?
C46 N8 C42 118.4(6) . . ?
C9 C8 C7 119.6(7) . . ?
C44 C43 C42 120.1(7) . . ?
N3 C21 C20 121.3(7) . . ?
N3 C21 C22 114.3(6) . . ?
C20 C21 C22 124.4(7) . . ?
O2 C12 C13 118.9(6) . . ?
O2 C12 C11 124.6(6) . . ?
C13 C12 C11 116.6(6) . . ?
C55 C56 N10 122.2(7) . . ?
C49 C50 C51 120.7(7) . . ?
C29 C28 C27 120.2(7) . . ?
N7 C37 C38 122.7(7) . . ?
C5 C4 C3 122.2(6) . . ?
C5 C4 C9 118.8(6) . . ?
C9 C4 C3 118.9(6) . . ?
N5 C27 C28 121.5(7) . . ?
N6 C36 C35 122.3(7) . . ?
C15 C16 C11 121.9(7) . . ?
C8 C9 C4 121.7(7) . . ?
N7 C41 C40 119.9(7) . . ?
N7 C41 C42 114.2(6) . . ?
C40 C41 C42 125.8(7) . . ?
C50 C49 C48 118.2(7) . . ?
C46 C45 C44 119.0(7) . . ?
C43 C44 C45 119.1(7) . . ?
C24 C23 C22 119.5(7) . . ?
N8 C42 C43 121.0(6) . . ?
N8 C42 C41 114.2(6) . . ?
C43 C42 C41 124.8(6) . . ?
N2 C2 S1 132.8(5) . . ?
C1 C2 S1 110.4(5) . . ?
C1 C2 N2 116.8(6) . . ?
N9 C47 C48 123.1(7) . . ?
N8 C46 C45 122.4(7) . . ?
C35 C34 C33 118.6(7) . . ?
N6 C32 C31 113.4(6) . . ?
N6 C32 C33 122.6(6) . . ?
C33 C32 C31 123.9(7) . . ?
N1 C1 S2 133.1(5) . . ?
C2 C1 S2 110.2(5) . . ?
C2 C1 N1 116.6(6) . . ?
C20 C19 C18 120.4(8) . . ?
N2 C10 S2 114.9(5) . . ?
N2 C10 C11 127.5(6) . . ?
C11 C10 S2 117.5(5) . . ?
N10 C52 C51 114.4(6) . . ?
N10 C52 C53 121.7(7) . . ?
C53 C52 C51 123.8(7) . . ?
C25 C24 C23 119.7(7) . . ?
C34 C35 C36 120.1(7) . . ?
C24 C25 C26 119.5(8) . . ?
C19 C20 C21 119.4(8) . . ?
C12 C11 C10 120.7(6) . . ?
C16 C11 C12 120.0(6) . . ?
C16 C11 C10 119.1(6) . . ?
C13 C14 C15 121.6(7) . . ?
C37 C38 C39 119.2(7) . . ?
N3 C17 C18 122.9(7) . . ?
C54 C53 C52 119.2(7) . . ?
C40 C39 C38 118.3(7) . . ?
N5 C31 C32 114.1(6) . . ?
N5 C31 C30 121.1(7) . . ?
C30 C31 C32 124.5(6) . . ?
N4 C22 C21 114.6(6) . . ?
N4 C22 C23 120.8(7) . . ?
C23 C22 C21 124.5(7) . . ?
C31 C30 C29 120.3(7) . . ?
C32 C33 C34 118.9(7) . . ?
C53 C54 C55 119.3(7) . . ?
C47 C48 C49 119.6(7) . . ?
O3 C58 C57 120.9(10) . . ?
O3 C58 C59 121.6(9) . . ?
C59 C58 C57 117.5(9) . . ?
N4 C26 C25 120.8(7) . . ?
C28 C29 C30 118.9(7) . . ?
C19 C18 C17 117.9(8) . . ?

loop_
_geom_bond_atom_site_label_1
_geom_bond_atom_site_label_2
_geom_bond_distance
_geom_bond_site_symmetry_2
_geom_bond_publ_flag
Os2 N7 2.062(6) . ?
Os2 O2 2.071(5) . ?
Os2 N10 2.027(6) . ?
Os2 N2 2.088(5) . ?
Os2 N9 2.058(6) . ?
Os2 N8 2.037(5) . ?
Os1 N1 2.084(5) . ?
Os1 O1 2.050(5) . ?
Os1 N4 2.039(6) . ?
Os1 N3 2.052(5) . ?
Os1 N6 2.046(5) . ?
Os1 N5 2.021(6) . ?
S2 C1 1.724(7) . ?
S2 C10 1.757(7) . ?
S1 C3 1.772(7) . ?
S1 C2 1.720(7) . ?
P2 F12 1.594(5) . ?
P2 F11 1.601(5) . ?
P2 F10 1.588(5) . ?
P2 F9 1.585(5) . ?
P2 F7 1.585(6) . ?
P2 F8 1.608(6) . ?
P1 F3 1.593(5) . ?
P1 F6 1.582(5) . ?
P1 F5 1.588(6) . ?
P1 F4 1.586(6) . ?
P1 F2 1.603(6) . ?
P1 F1 1.587(5) . ?
N7 C37 1.360(9) . ?
N7 C41 1.372(9) . ?
O2 C12 1.306(9) . ?
N10 C56 1.371(9) . ?
N10 C52 1.362(9) . ?
N2 C2 1.374(9) . ?
N2 C10 1.319(9) . ?
N1 C3 1.346(9) . ?
N1 C1 1.382(9) . ?
O1 C5 1.306(8) . ?
N4 C22 1.362(9) . ?
N4 C26 1.366(9) . ?
N3 C21 1.369(9) . ?
N3 C17 1.357(9) . ?
N6 C36 1.348(9) . ?
N6 C32 1.372(9) . ?
N5 C27 1.378(9) . ?
N5 C31 1.380(9) . ?
O3 C58 1.210(12) . ?
N9 C51 1.380(9) . ?
N9 C47 1.338(9) . ?
C40 C41 1.392(10) . ?
C40 C39 1.357(11) . ?
C5 C6 1.423(10) . ?
C5 C4 1.422(9) . ?
C15 C16 1.381(10) . ?
C15 C14 1.395(11) . ?
C3 C4 1.436(10) . ?
C7 C6 1.360(11) . ?
C7 C8 1.415(11) . ?
C13 C12 1.418(10) . ?
C13 C14 1.372(11) . ?
C51 C50 1.380(10) . ?
C51 C52 1.461(10) . ?
C55 C56 1.363(11) . ?
C55 C54 1.405(11) . ?
N8 C42 1.366(9) . ?
N8 C46 1.358(9) . ?
C8 C9 1.357(11) . ?
C43 C44 1.377(11) . ?
C43 C42 1.386(10) . ?
C21 C20 1.383(11) . ?
C21 C22 1.456(11) . ?
C12 C11 1.425(9) . ?
C50 C49 1.372(11) . ?
C28 C27 1.383(10) . ?
C28 C29 1.375(11) . ?
C37 C38 1.379(10) . ?
C4 C9 1.429(10) . ?
C36 C35 1.384(10) . ?
C16 C11 1.405(10) . ?
C41 C42 1.455(10) . ?
C49 C48 1.381(11) . ?
C45 C44 1.385(11) . ?
C45 C46 1.381(10) . ?
C23 C24 1.381(12) . ?
C23 C22 1.391(10) . ?
C2 C1 1.359(10) . ?
C47 C48 1.372(10) . ?
C34 C35 1.377(11) . ?
C34 C33 1.397(11) . ?
C32 C31 1.476(10) . ?
C32 C33 1.381(10) . ?
C19 C20 1.376(12) . ?
C19 C18 1.379(12) . ?
C10 C11 1.474(10) . ?
C52 C53 1.396(11) . ?
C24 C25 1.377(12) . ?
C25 C26 1.392(10) . ?
C38 C39 1.391(11) . ?
C17 C18 1.385(11) . ?
C53 C54 1.367(12) . ?
C31 C30 1.384(10) . ?
C30 C29 1.384(11) . ?
C58 C57 1.518(13) . ?
C58 C59 1.472(14) . ?

loop_
_smtbx_masks_void_nr
_smtbx_masks_void_average_x
_smtbx_masks_void_average_y
_smtbx_masks_void_average_z
_smtbx_masks_void_volume
_smtbx_masks_void_count_electrons
_smtbx_masks_void_content
1 0.000 0.500 0.500 738.4 221.0 '2 toluene'
